data_2214425
loop_
_publ_author_name
'Paolo Ballirano'
'Girolamo Belardi'
'Ferdinando Bosi'

_publ_section_title
;
 Redetermination of the Tutton's salt Cs~2~[Cu(H~2~O)~6~](SO~4~)~2~
;
_journal_coeditor_code WM2127
_journal_issue 7
_journal_name_full 'Acta Crystallographica Section E'
_journal_page_first i164
_journal_page_last i165
_journal_paper_doi 10.1107/S1600536807029790
_journal_volume 63
_journal_year 2007
_chemical_formula_iupac 'Cs2 [Cu (H2 O)6] (S O4)2'
_chemical_formula_structural 'Cs2 [Cu (H2 O)6] (S O4)2'
_chemical_formula_sum 'Cs2 Cu H12 O14 S2'
_chemical_formula_weight 629.61
_chemical_name_common 'Caesium hexaaquacopper sulfate'
_chemical_name_systematic
;
Dicaesium hexaaquacopper(II) bis[sulfate(VI)]
;
_space_group_IT_number 14
_symmetry_cell_setting monoclinic
_symmetry_space_group_name_Hall '-P 2yab'
_symmetry_space_group_name_H-M 'P 1 21/a 1'
_cell_angle_alpha 90.00
_cell_angle_beta 106.199(7)
_cell_angle_gamma 90.00
_cell_formula_units_Z 2
_cell_length_a 9.4383(6)
_cell_length_b 12.7605(12)
_cell_length_c 6.3130(6)
_cell_measurement_reflns_used 58
_cell_measurement_temperature 293(2)
_cell_measurement_theta_max 22.5
_cell_measurement_theta_min 4.0
_cell_volume 730.14(11)
_computing_cell_refinement XSCANS
_computing_data_collection 'XSCANS (Siemens, 1994)'
_computing_data_reduction XSCANS
_computing_molecular_graphics 'ATOMS (Dowty, 2003)'
_computing_publication_material
;
PARST (Nardelli, 1982) and publCIF (Westrip, 2007)
;
_computing_structure_refinement 'SHELXL97 (Sheldrick, 1997)'
_computing_structure_solution 'SHELXS97 (Sheldrick, 1997)'
_diffrn_ambient_temperature 293(2)
_diffrn_measured_fraction_theta_full 0.999
_diffrn_measured_fraction_theta_max 0.999
_diffrn_measurement_device_type 'Siemens P4'
_diffrn_measurement_method \w
_diffrn_radiation_monochromator graphite
_diffrn_radiation_source 'fine-focus sealed tube'
_diffrn_radiation_type MoK\a
_diffrn_radiation_wavelength 0.71073
_diffrn_reflns_av_R_equivalents 0.0307
_diffrn_reflns_av_sigmaI/netI 0.0280
_diffrn_reflns_limit_h_max 14
_diffrn_reflns_limit_h_min -15
_diffrn_reflns_limit_k_max 20
_diffrn_reflns_limit_k_min 0
_diffrn_reflns_limit_l_max 10
_diffrn_reflns_limit_l_min 0
_diffrn_reflns_number 3436
_diffrn_reflns_reduction_process 'LP correction applied'
_diffrn_reflns_theta_full 35.03
_diffrn_reflns_theta_max 35.03
_diffrn_reflns_theta_min 2.76
_diffrn_standards_decay_% 1
_diffrn_standards_interval_count 47
_diffrn_standards_number 3
_exptl_absorpt_coefficient_mu 6.757
_exptl_absorpt_correction_T_max 0.584
_exptl_absorpt_correction_T_min 0.226
_exptl_absorpt_correction_type psi-scan
_exptl_absorpt_process_details '(North <i>et al.</i>,  1968)'
_exptl_crystal_colour blue
_exptl_crystal_density_diffrn 2.864
_exptl_crystal_density_method 'not measured'
_exptl_crystal_description plate
_exptl_crystal_F_000 613.8
_exptl_crystal_size_max 0.30
_exptl_crystal_size_mid 0.20
_exptl_crystal_size_min 0.20
_refine_diff_density_max 1.530
_refine_diff_density_min -2.571
_refine_ls_extinction_coef 0.080(2)
_refine_ls_extinction_expression Fc^*^=kFc[1+0.001xFc^2^\l^3^/sin(2\q)]^-1/4^
_refine_ls_extinction_method SHELXL97
_refine_ls_goodness_of_fit_ref 1.091
_refine_ls_hydrogen_treatment refxyz
_refine_ls_matrix_type full
_refine_ls_number_constraints 0
_refine_ls_number_parameters 109
_refine_ls_number_reflns 3208
_refine_ls_number_restraints 0
_refine_ls_restrained_S_all 1.091
_refine_ls_R_factor_all 0.0419
_refine_ls_R_factor_gt 0.0335
_refine_ls_shift/su_max 0.001
_refine_ls_shift/su_mean 0.000
_refine_ls_structure_factor_coef Fsqd
_refine_ls_weighting_details 'w=1/[\s^2^(Fo^2^)+(0.0466P)^2^+0.5369P] where P=(Fo^2^+2Fc^2^)/3'
_refine_ls_weighting_scheme calc
_refine_ls_wR_factor_all 0.0847
_refine_ls_wR_factor_ref 0.0805
_reflns_number_gt 2728
_reflns_number_total 3208
_reflns_threshold_expression I>2\s(I)
_cod_data_source_file wm2127.cif
_cod_data_source_block I
_cod_original_sg_symbol_H-M 'P 21/a'
_cod_database_code 2214425
_cod_database_fobs_code 2214425

loop_
_symmetry_equiv_pos_as_xyz
'x, y, z'
'-x+1/2, y+1/2, -z'
'-x, -y, -z'
'x-1/2, -y-1/2, z'

loop_
_atom_site_type_symbol
_atom_site_label
_atom_site_fract_x
_atom_site_fract_y
_atom_site_fract_z
_atom_site_U_iso_or_equiv
_atom_site_adp_type
_atom_site_calc_flag
_atom_site_refinement_flags
_atom_site_occupancy
Cu Cu 0.0000 0.0000 0.0000 0.01692(10) Uani d S 1
Cs Cs 0.11407(2) 0.354561(15) 0.35562(3) 0.02654(8) Uani d . 1
S S 0.37975(7) 0.14584(5) 0.73909(10) 0.01703(11) Uani d . 1
O O1 0.3992(3) 0.24027(18) 0.6156(4) 0.0273(4) Uani d . 1
O O2 0.5138(3) 0.0821(2) 0.7893(5) 0.0314(5) Uani d . 1
O O3 0.2560(2) 0.08353(19) 0.6000(3) 0.0250(4) Uani d . 1
O O4 0.3439(3) 0.1767(2) 0.9448(4) 0.0280(4) Uani d . 1
O OW1 0.1450(3) 0.1085(2) 0.1577(4) 0.0252(4) Uani d . 1
O OW2 -0.1908(3) 0.1109(2) 0.0139(4) 0.0297(5) Uani d . 1
O OW3 -0.0002(2) -0.06342(18) 0.2836(3) 0.0205(3) Uani d . 1
H H11 0.184(7) 0.093(5) 0.277(11) 0.050 Uiso d . 1
H H12 0.199(7) 0.122(5) 0.094(11) 0.050 Uiso d . 1
H H21 -0.281(7) 0.099(5) -0.063(10) 0.050 Uiso d . 1
H H22 -0.181(7) 0.166(5) -0.017(11) 0.050 Uiso d . 1
H H31 -0.071(7) -0.051(5) 0.310(11) 0.050 Uiso d . 1
H H32 0.034(7) -0.113(5) 0.308(10) 0.050 Uiso d . 1

loop_
_atom_site_aniso_label
_atom_site_aniso_U_11
_atom_site_aniso_U_22
_atom_site_aniso_U_33
_atom_site_aniso_U_12
_atom_site_aniso_U_13
_atom_site_aniso_U_23
Cu 0.01750(19) 0.0183(2) 0.01490(17) -0.00407(15) 0.00436(13) 0.00055(14)
Cs 0.02807(11) 0.02663(11) 0.02645(10) 0.00196(6) 0.01012(7) 0.00193(6)
S 0.0157(2) 0.0182(2) 0.0169(2) -0.00196(19) 0.00399(18) 0.00030(19)
O1 0.0344(11) 0.0214(9) 0.0283(10) -0.0026(8) 0.0124(9) 0.0051(8)
O2 0.0188(9) 0.0314(12) 0.0407(12) 0.0036(8) 0.0031(8) 0.0038(10)
O3 0.0203(8) 0.0315(11) 0.0219(8) -0.0090(8) 0.0039(7) -0.0048(8)
O4 0.0334(11) 0.0330(11) 0.0197(8) -0.0064(9) 0.0112(8) -0.0049(8)
OW1 0.0259(10) 0.0295(11) 0.0197(8) -0.0102(8) 0.0055(7) -0.0012(7)
OW2 0.0231(10) 0.0280(11) 0.0390(12) 0.0030(9) 0.0101(9) 0.0051(10)
OW3 0.0218(9) 0.0220(9) 0.0197(8) 0.0005(7) 0.0089(7) 0.0030(7)

loop_
_atom_type_symbol
_atom_type_description
_atom_type_scat_dispersion_real
_atom_type_scat_dispersion_imag
_atom_type_scat_source
O O1- 0.0080 0.0060 'International Tables Vol C Tables 4.2.6.8 and 6.1.1.4'
H H 0.0000 0.0000 'International Tables Vol C Tables 4.2.6.8 and 6.1.1.4'
Cu Cu2+ 0.2630 1.2660 'International Tables Vol C Tables 4.2.6.8 and 6.1.1.4'
S S 0.1246 0.1234 'International Tables Vol C Tables 4.2.6.8 and 6.1.1.4'
Cs Cs -0.3680 2.1192 'International Tables Vol C Tables 4.2.6.8 and 6.1.1.4'

loop_
_geom_angle_atom_site_label_1
_geom_angle_atom_site_label_2
_geom_angle_atom_site_label_3
_geom_angle_site_symmetry_1
_geom_angle_site_symmetry_3
_geom_angle
_geom_angle_publ_flag
OW3 Cu OW3 . 3 180.00(17) ?
OW3 Cu OW1 . . 90.34(9) ?
OW3 Cu OW1 3 . 89.66(9) ?
OW3 Cu OW1 . 3 89.66(9) ?
OW3 Cu OW1 3 3 90.34(9) ?
OW1 Cu OW1 . 3 180.00(16) ?
OW3 Cu OW2 . 3 88.94(9) ?
OW3 Cu OW2 3 3 91.06(9) ?
OW1 Cu OW2 . 3 90.60(10) ?
OW1 Cu OW2 3 3 89.40(10) ?
OW3 Cu OW2 . . 91.06(9) ?
OW3 Cu OW2 3 . 88.94(9) ?
OW1 Cu OW2 . . 89.40(10) ?
OW1 Cu OW2 3 . 90.60(10) ?
OW2 Cu OW2 3 . 180.00(17) ?
O1 Cs O4 . 4_564 140.29(7) ?
O1 Cs O3 . 2_556 97.49(6) ?
O4 Cs O3 4_564 2_556 113.63(6) ?
O1 Cs O2 . 2_556 141.84(6) ?
O4 Cs O2 4_564 2_556 73.76(6) ?
O3 Cs O2 2_556 2_556 44.43(6) ?
O1 Cs O1 . 4_565 97.59(5) ?
O4 Cs O1 4_564 4_565 83.64(6) ?
O3 Cs O1 2_556 4_565 126.51(6) ?
O2 Cs O1 2_556 4_565 104.49(6) ?
O1 Cs OW2 . 4_665 81.11(6) ?
O4 Cs OW2 4_564 4_665 87.04(6) ?
O3 Cs OW2 2_556 4_665 69.69(6) ?
O2 Cs OW2 2_556 4_665 85.68(7) ?
O1 Cs OW2 4_565 4_665 163.61(6) ?
O1 Cs O2 . 4_565 94.88(6) ?
O4 Cs O2 4_564 4_565 111.81(6) ?
O3 Cs O2 2_556 4_565 83.77(6) ?
O2 Cs O2 2_556 4_565 80.69(8) ?
O1 Cs O2 4_565 4_565 43.99(6) ?
OW2 Cs O2 4_665 4_565 152.24(6) ?
O1 Cs OW1 . . 67.15(6) ?
O4 Cs OW1 4_564 . 73.24(6) ?
O3 Cs OW1 2_556 . 144.36(5) ?
O2 Cs OW1 2_556 . 142.85(6) ?
O1 Cs OW1 4_565 . 88.33(6) ?
OW2 Cs OW1 4_665 . 76.06(6) ?
O2 Cs OW1 4_565 . 127.78(6) ?
O1 Cs O2 . 4_564 126.34(6) ?
O4 Cs O2 4_564 4_564 42.23(6) ?
O3 Cs O2 2_556 4_564 82.25(6) ?
O2 Cs O2 2_556 4_564 61.70(8) ?
O1 Cs O2 4_565 4_564 125.49(6) ?
OW2 Cs O2 4_665 4_564 48.26(6) ?
O2 Cs O2 4_565 4_564 137.77(8) ?
OW1 Cs O2 . 4_564 82.32(6) ?
O2 S O1 . . 109.96(15) y
O2 S O3 . . 108.73(15) y
O1 S O3 . . 108.61(14) y
O2 S O4 . . 110.66(16) y
O1 S O4 . . 109.77(14) y
O3 S O4 . . 109.07(13) y
S O1 Cs . . 116.54(12) ?
S O1 Cs . 4_665 98.82(11) ?
Cs O1 Cs . 4_665 119.34(7) ?
S O2 Cs . 2_546 102.10(12) ?
S O2 Cs . 4_665 96.71(12) ?
Cs O2 Cs 2_546 4_665 99.31(8) ?
S O2 Cs . 4_666 93.62(13) ?
Cs O2 Cs 2_546 4_666 118.30(8) ?
Cs O2 Cs 4_665 4_666 137.77(8) ?
S O3 Cs . 2_546 102.83(11) ?
S O4 Cs . 4_666 111.17(13) ?
Cu OW1 Cs . . 134.36(11) ?
Cu OW1 H11 . . 113(5) ?
Cs OW1 H11 . . 87(5) ?
Cu OW1 H12 . . 112(5) ?
Cs OW1 H12 . . 97(5) ?
H11 OW1 H12 . . 112(6) ?
Cu OW2 Cs . 4_565 134.73(10) ?
Cu OW2 H21 . . 122(4) ?
Cs OW2 H21 4_565 . 75(4) ?
Cu OW2 H22 . . 114(5) ?
Cs OW2 H22 4_565 . 101(5) ?
H21 OW2 H22 . . 101(6) ?
Cu OW3 H31 . . 110(5) ?
Cu OW3 H32 . . 117(5) ?
H31 OW3 H32 . . 122(7) ?

loop_
_geom_bond_atom_site_label_1
_geom_bond_atom_site_label_2
_geom_bond_site_symmetry_2
_geom_bond_distance
_geom_bond_publ_flag
Cu OW3 . 1.965(2) y
Cu OW3 3 1.965(2) ?
Cu OW1 . 2.005(2) y
Cu OW1 3 2.005(2) ?
Cu OW2 3 2.311(2) ?
Cu OW2 . 2.311(2) y
Cs O1 . 3.098(2) y
Cs O4 4_564 3.114(2) y
Cs O3 2_556 3.151(3) y
Cs O2 2_556 3.179(3) y
Cs O1 4_565 3.182(2) y
Cs OW2 4_665 3.233(3) y
Cs O2 4_565 3.239(3) y
Cs OW1 . 3.422(3) y
Cs O2 4_564 3.528(3) y
Cs S 4_565 3.7066(7) ?
Cs S 2_556 3.7677(7) ?
Cs S 4_564 3.9035(8) ?
Cs H11 . 3.47(6) ?
S O2 . 1.463(2) y
S O1 . 1.474(2) y
S O3 . 1.482(2) y
S O4 . 1.484(2) y
S Cs 4_665 3.7066(7) ?
S Cs 2_546 3.7677(7) ?
S Cs 4_666 3.9035(8) ?
O1 Cs 4_665 3.182(2) ?
O2 Cs 2_546 3.179(3) ?
O2 Cs 4_665 3.239(3) ?
O2 Cs 4_666 3.528(3) ?
O3 Cs 2_546 3.151(3) ?
O4 Cs 4_666 3.114(2) ?
OW1 H11 . 0.77(7) ?
OW1 H12 . 0.76(7) ?
OW2 Cs 4_565 3.233(3) ?
OW2 H21 . 0.87(7) ?
OW2 H22 . 0.74(6) ?
OW3 H31 . 0.75(7) ?
OW3 H32 . 0.70(7) ?

loop_
_geom_hbond_atom_site_label_D
_geom_hbond_atom_site_label_H
_geom_hbond_atom_site_label_A
_geom_hbond_site_symmetry_A
_geom_hbond_distance_DH
_geom_hbond_distance_HA
_geom_hbond_distance_DA
_geom_hbond_angle_DHA
_geom_hbond_publ_flag
OW1 H11 O3 1_555 0.77(7) 1.97(7) 2.714(2) 166(7) y
OW1 H12 O4 1_554 0.75(7) 1.99(7) 2.738(4) 173(7) y
OW2 H21 O2 1_454 0.87(6) 1.91(7) 2.777(3) 174(7) y
OW2 H22 O4 4_564 0.74(6) 2.04(6) 2.779(4) 171(6) y
OW3 H31 O3 3_556 0.74(7) 2.02(7) 2.725(3) 155(7) y
OW3 H32 O1 2_546 0.71(7) 1.99(6) 2.693(3) 171(6) y
